data_4123630
loop_
_publ_author_name
'Xu, Zhengren'
'Wang, Qian'
'Zhu, Jieping'

_publ_section_title
;
 Total Syntheses of (-)-Mersicarpine, (-)-Scholarisine G, (+)-Melodinine
 E, (-)-Leuconoxine, (-)-Leuconolam, (-)-Leuconodine A, (+)-Leuconodine F,
 and (-)-Leuconodine C: Self-Induced Diastereomeric Anisochronism (SIDA)
 Phenomenon for Scholarisine G and Leuconodines A and C.
;
_journal_issue 20
_journal_name_full 'Journal of the American Chemical Society'
_journal_page_first 6712
_journal_page_last 6724
_journal_paper_doi 10.1021/jacs.5b03619
_journal_volume 137
_journal_year 2015
_chemical_absolute_configuration unk
_chemical_formula_moiety 'C19 H22 N2 O3, 0.5(H2 O)'
_chemical_formula_sum 'C19 H23 N2 O3.5'
_chemical_formula_weight 335.39
_space_group_IT_number 4
_symmetry_cell_setting monoclinic
_symmetry_space_group_name_Hall 'P 2yb'
_symmetry_space_group_name_H-M 'P 1 21 1'
_atom_sites_solution_hydrogens geom
_atom_sites_solution_primary direct
_atom_sites_solution_secondary difmap
_audit_creation_method SHELXL-97
_audit_update_record
;
2014-08-07 # Formatted by publCIF

;
_cell_angle_alpha 90.00
_cell_angle_beta 90.063(12)
_cell_angle_gamma 90.00
_cell_formula_units_Z 4
_cell_length_a 15.845(2)
_cell_length_b 7.3477(5)
_cell_length_c 16.074(2)
_cell_measurement_reflns_used 186
_cell_measurement_temperature 100(2)
_cell_measurement_theta_max 22
_cell_measurement_theta_min 3
_cell_volume 1871.4(4)
_computing_cell_refinement 'Dirax/lsq (Duisenberg & Schreurs, 1989-2000)'
_computing_data_collection 'Collect (Bruker AXS BV, 1997-2004)'
_computing_data_reduction 'EvalCCD (Duisenberg & Schreurs, 1990-2000)'
_computing_molecular_graphics 'Bruker SHELXTL'
_computing_publication_material 'Bruker SHELXTL'
_computing_structure_refinement 'SHELXL-97 (Sheldrick, 1997)'
_computing_structure_solution 'SHELXS-97 (Sheldrick, 1990)'
_diffrn_ambient_temperature 100(2)
_diffrn_measured_fraction_theta_full 0.991
_diffrn_measured_fraction_theta_max 0.991
_diffrn_measurement_device_type 'Bruker APEX II CCD'
_diffrn_measurement_method 'phi and omega scans'
_diffrn_radiation_monochromator graphite
_diffrn_radiation_source 'fine-focus sealed tube'
_diffrn_radiation_type MoK\a
_diffrn_radiation_wavelength 0.71073
_diffrn_reflns_av_R_equivalents 0.0651
_diffrn_reflns_av_sigmaI/netI 0.0852
_diffrn_reflns_limit_h_max 21
_diffrn_reflns_limit_h_min -21
_diffrn_reflns_limit_k_max 10
_diffrn_reflns_limit_k_min -10
_diffrn_reflns_limit_l_max 21
_diffrn_reflns_limit_l_min -21
_diffrn_reflns_number 28035
_diffrn_reflns_theta_full 29.12
_diffrn_reflns_theta_max 29.12
_diffrn_reflns_theta_min 1.27
_exptl_absorpt_coefficient_mu 0.082
_exptl_absorpt_correction_T_max 0.7458
_exptl_absorpt_correction_T_min 0.6145
_exptl_absorpt_correction_type multi-scan
_exptl_absorpt_process_details 'SADABS 2008, Bruker AXS, 2008'
_exptl_crystal_colour colourless
_exptl_crystal_density_diffrn 1.190
_exptl_crystal_density_method 'not measured'
_exptl_crystal_description needle
_exptl_crystal_F_000 716
_exptl_crystal_size_max 0.49
_exptl_crystal_size_mid 0.16
_exptl_crystal_size_min 0.14
_refine_diff_density_max 0.780
_refine_diff_density_min -0.512
_refine_diff_density_rms 0.110
_refine_ls_abs_structure_details 'Flack H D (1983), Acta Cryst. A39, 876-881'
_refine_ls_abs_structure_Flack 0.2(18)
_refine_ls_extinction_method none
_refine_ls_goodness_of_fit_ref 1.056
_refine_ls_hydrogen_treatment mixed
_refine_ls_matrix_type full
_refine_ls_number_parameters 453
_refine_ls_number_reflns 9546
_refine_ls_number_restraints 4
_refine_ls_restrained_S_all 1.056
_refine_ls_R_factor_all 0.1147
_refine_ls_R_factor_gt 0.0933
_refine_ls_shift/su_max 0.000
_refine_ls_shift/su_mean 0.000
_refine_ls_structure_factor_coef Fsqd
_refine_ls_weighting_details 'calc w=1/[\s^2^(Fo^2^)+(0.1368P)^2^+3.1115P] where P=(Fo^2^+2Fc^2^)/3'
_refine_ls_weighting_scheme calc
_refine_ls_wR_factor_gt 0.2432
_refine_ls_wR_factor_ref 0.2605
_reflns_number_gt 7331
_reflns_number_total 9546
_reflns_threshold_expression >2sigma(I)
_cod_data_source_file ja5b03619_si_002.cif
_cod_data_source_block xzrv-126bpa
_cod_depositor_comments 'Adding full bibliography for 4123621--4123635.cif.'
_cod_original_sg_symbol_H-M 'P 21'
_cod_original_formula_sum 'C19 H23 N2 O3.50'
_cod_database_code 4123630
_publcif_datablock.id {e013d9c1-8bbe-4b02-b739-4f7f60ff602a}

_platon_squeeze_void_probe_radius 1.20
_publcif_info_exptl_table_max_cols 4
_publcif_info_exptl_table_use_headnotes n

loop_
_symmetry_equiv_pos_as_xyz
'x, y, z'
'-x, y+1/2, -z'

loop_
_atom_site_label
_atom_site_type_symbol
_atom_site_fract_x
_atom_site_fract_y
_atom_site_fract_z
_atom_site_U_iso_or_equiv
_atom_site_adp_type
_atom_site_occupancy
_atom_site_symmetry_multiplicity
_atom_site_calc_flag
_atom_site_refinement_flags
O1 O 0.4512(2) 0.5757(5) 0.3725(2) 0.0247(7) Uani 1 1 d .
O2 O 0.4164(2) 0.9637(5) 0.3427(2) 0.0291(8) Uani 1 1 d .
H2 H 0.4213 0.9552 0.3946 0.044 Uiso 1 1 calc R
O3 O 0.4709(2) 0.6600(5) -0.0454(2) 0.0239(7) Uani 1 1 d .
N1 N 0.4926(2) 0.5825(5) 0.2366(2) 0.0187(7) Uani 1 1 d .
N2 N 0.4790(2) 0.6816(5) 0.0946(2) 0.0191(7) Uani 1 1 d .
C1 C 0.5249(3) 0.7135(6) 0.1741(3) 0.0170(8) Uani 1 1 d .
C2 C 0.4726(3) 0.6599(7) 0.3109(3) 0.0191(9) Uani 1 1 d .
C3 C 0.4815(3) 0.8645(7) 0.3040(3) 0.0218(9) Uani 1 1 d .
H3 H 0.5367 0.9016 0.3289 0.026 Uiso 1 1 calc R
C4 C 0.4850(3) 0.8959(6) 0.2099(3) 0.0167(8) Uani 1 1 d .
H4 H 0.5181 1.0067 0.1944 0.020 Uiso 1 1 calc R
C5 C 0.3984(3) 0.8895(6) 0.1682(3) 0.0190(8) Uani 1 1 d .
C6 C 0.3271(3) 0.9903(7) 0.1860(3) 0.0238(9) Uani 1 1 d .
H6 H 0.3279 1.0777 0.2296 0.029 Uiso 1 1 calc R
C7 C 0.2542(3) 0.9627(7) 0.1396(3) 0.0268(10) Uani 1 1 d .
H7 H 0.2052 1.0333 0.1504 0.032 Uiso 1 1 calc R
C8 C 0.2532(3) 0.8296(7) 0.0765(3) 0.0254(10) Uani 1 1 d .
H8 H 0.2025 0.8075 0.0465 0.031 Uiso 1 1 calc R
C9 C 0.3251(3) 0.7305(7) 0.0574(3) 0.0240(10) Uani 1 1 d .
H9 H 0.3252 0.6425 0.0142 0.029 Uiso 1 1 calc R
C10 C 0.3965(3) 0.7653(6) 0.1040(3) 0.0177(8) Uani 1 1 d .
C11 C 0.5148(3) 0.6819(6) 0.0167(3) 0.0191(8) Uani 1 1 d .
C12 C 0.6087(3) 0.7166(7) 0.0083(3) 0.0233(9) Uani 1 1 d .
H12A H 0.6182 0.8016 -0.0385 0.028 Uiso 1 1 calc R
H12B H 0.6372 0.6005 -0.0054 0.028 Uiso 1 1 calc R
C13 C 0.6490(3) 0.7959(7) 0.0866(3) 0.0192(8) Uani 1 1 d .
H13A H 0.6324 0.9252 0.0924 0.023 Uiso 1 1 calc R
H13B H 0.7112 0.7906 0.0815 0.023 Uiso 1 1 calc R
C14 C 0.6214(3) 0.6906(6) 0.1642(3) 0.0164(8) Uani 1 1 d .
C15 C 0.6403(3) 0.4849(6) 0.1529(3) 0.0185(8) Uani 1 1 d .
H15A H 0.6159 0.4446 0.0992 0.022 Uiso 1 1 calc R
H15B H 0.7022 0.4681 0.1496 0.022 Uiso 1 1 calc R
C16 C 0.6057(3) 0.3616(6) 0.2225(3) 0.0203(9) Uani 1 1 d .
H16A H 0.6191 0.2328 0.2103 0.024 Uiso 1 1 calc R
H16B H 0.6322 0.3943 0.2763 0.024 Uiso 1 1 calc R
C17 C 0.5098(3) 0.3875(7) 0.2277(3) 0.0221(9) Uani 1 1 d .
H17A H 0.4825 0.3402 0.1766 0.027 Uiso 1 1 calc R
H17B H 0.4869 0.3202 0.2761 0.027 Uiso 1 1 calc R
C18 C 0.6676(3) 0.7665(6) 0.2420(3) 0.0190(8) Uani 1 1 d .
H18A H 0.6596 0.9001 0.2437 0.023 Uiso 1 1 calc R
H18B H 0.6407 0.7150 0.2923 0.023 Uiso 1 1 calc R
C19 C 0.7620(3) 0.7259(6) 0.2455(3) 0.0237(10) Uani 1 1 d .
H19A H 0.7706 0.5950 0.2537 0.036 Uiso 1 1 calc R
H19B H 0.7875 0.7929 0.2918 0.036 Uiso 1 1 calc R
H19C H 0.7884 0.7636 0.1932 0.036 Uiso 1 1 calc R
O4 O 0.6232(2) -0.2305(5) 0.4523(2) 0.0248(7) Uani 1 1 d .
O5 O 0.6452(2) 0.1543(6) 0.4109(2) 0.0306(8) Uani 1 1 d .
H5 H 0.6232 0.2517 0.4275 0.046 Uiso 1 1 calc R
O6 O 1.04514(19) -0.1170(5) 0.4722(2) 0.0245(7) Uani 1 1 d .
N3 N 0.7612(2) -0.2063(5) 0.4926(2) 0.0170(7) Uani 1 1 d .
N4 N 0.9032(2) -0.0906(5) 0.4783(2) 0.0155(7) Uani 1 1 d .
C21 C 0.8218(3) -0.0648(5) 0.5230(3) 0.0164(8) Uani 1 1 d .
C22 C 0.6848(3) -0.1392(7) 0.4715(3) 0.0207(9) Uani 1 1 d .
C23 C 0.6876(3) 0.0689(7) 0.4777(3) 0.0212(9) Uani 1 1 d .
H23 H 0.6602 0.1069 0.5310 0.025 Uiso 1 1 calc R
C24 C 0.7824(3) 0.1113(6) 0.4830(3) 0.0163(8) Uani 1 1 d .
H24 H 0.7946 0.2237 0.5159 0.020 Uiso 1 1 calc R
C25 C 0.8261(3) 0.1111(6) 0.3981(3) 0.0176(8) Uani 1 1 d .
C26 C 0.8081(3) 0.2117(6) 0.3275(3) 0.0232(9) Uani 1 1 d .
H26 H 0.7622 0.2950 0.3269 0.028 Uiso 1 1 calc R
C27 C 0.8587(3) 0.1885(7) 0.2571(3) 0.0238(9) Uani 1 1 d .
H27 H 0.8473 0.2577 0.2084 0.029 Uiso 1 1 calc R
C28 C 0.9251(3) 0.0664(6) 0.2572(3) 0.0210(9) Uani 1 1 d .
H28 H 0.9580 0.0518 0.2082 0.025 Uiso 1 1 calc R
C29 C 0.9447(3) -0.0357(6) 0.3277(3) 0.0191(8) Uani 1 1 d .
H29 H 0.9907 -0.1184 0.3281 0.023 Uiso 1 1 calc R
C30 C 0.8943(3) -0.0120(6) 0.3974(3) 0.0168(8) Uani 1 1 d .
C31 C 0.9843(3) -0.0909(6) 0.5146(3) 0.0171(8) Uani 1 1 d .
C32 C 0.9905(3) -0.0457(6) 0.6069(3) 0.0215(9) Uani 1 1 d .
H32A H 1.0074 -0.1571 0.6374 0.026 Uiso 1 1 calc R
H32B H 1.0358 0.0456 0.6148 0.026 Uiso 1 1 calc R
C33 C 0.9095(3) 0.0275(6) 0.6454(3) 0.0179(8) Uani 1 1 d .
H33A H 0.9012 0.1552 0.6276 0.021 Uiso 1 1 calc R
H33B H 0.9148 0.0261 0.7067 0.021 Uiso 1 1 calc R
C34 C 0.8314(3) -0.0868(6) 0.6193(3) 0.0168(8) Uani 1 1 d .
C35 C 0.8462(3) -0.2885(6) 0.6406(3) 0.0182(8) Uani 1 1 d .
H35A H 0.9017 -0.3259 0.6180 0.022 Uiso 1 1 calc R
H35B H 0.8487 -0.3018 0.7018 0.022 Uiso 1 1 calc R
C36 C 0.7782(3) -0.4170(6) 0.6065(3) 0.0214(9) Uani 1 1 d .
H36A H 0.7921 -0.5443 0.6211 0.026 Uiso 1 1 calc R
H36B H 0.7228 -0.3867 0.6313 0.026 Uiso 1 1 calc R
C37 C 0.7739(3) -0.3967(6) 0.5136(3) 0.0186(8) Uani 1 1 d .
H37A H 0.8270 -0.4410 0.4883 0.022 Uiso 1 1 calc R
H37B H 0.7267 -0.4705 0.4913 0.022 Uiso 1 1 calc R
C38 C 0.7520(3) -0.0106(7) 0.6630(3) 0.0207(9) Uani 1 1 d .
H38A H 0.7448 0.1179 0.6459 0.025 Uiso 1 1 calc R
H38B H 0.7023 -0.0787 0.6424 0.025 Uiso 1 1 calc R
C39 C 0.7519(3) -0.0184(7) 0.7574(3) 0.0239(9) Uani 1 1 d .
H39A H 0.7686 -0.1404 0.7757 0.036 Uiso 1 1 calc R
H39B H 0.6951 0.0087 0.7780 0.036 Uiso 1 1 calc R
H39C H 0.7918 0.0714 0.7794 0.036 Uiso 1 1 calc R
O7 O 0.5371(2) 0.3854(5) 0.4943(2) 0.0293(8) Uani 1 1 d D
H7A H 0.501(3) 0.277(6) 0.478(4) 0.044 Uiso 1 1 d D
H7B H 0.506(3) 0.426(8) 0.545(3) 0.044 Uiso 1 1 d D

loop_
_atom_site_aniso_label
_atom_site_aniso_U_11
_atom_site_aniso_U_22
_atom_site_aniso_U_33
_atom_site_aniso_U_23
_atom_site_aniso_U_13
_atom_site_aniso_U_12
O1 0.0245(17) 0.0271(18) 0.0224(16) 0.0004(14) 0.0008(12) -0.0033(14)
O2 0.0308(18) 0.035(2) 0.0210(16) -0.0089(15) 0.0016(13) 0.0116(16)
O3 0.0314(17) 0.0206(17) 0.0196(15) -0.0038(12) -0.0048(13) 0.0001(14)
N1 0.0229(18) 0.0141(18) 0.0190(17) -0.0006(14) -0.0008(14) -0.0042(14)
N2 0.0167(17) 0.0201(19) 0.0206(17) 0.0007(15) -0.0054(13) -0.0007(14)
C1 0.025(2) 0.0109(19) 0.0148(18) -0.0051(15) -0.0063(15) 0.0005(16)
C2 0.0126(18) 0.029(2) 0.0151(18) -0.0028(16) -0.0021(14) 0.0015(16)
C3 0.021(2) 0.027(3) 0.0174(19) -0.0046(17) 0.0008(16) 0.0018(18)
C4 0.022(2) 0.0102(19) 0.0183(18) -0.0004(15) -0.0023(15) -0.0005(16)
C5 0.0183(19) 0.021(2) 0.0179(19) 0.0000(16) -0.0043(15) 0.0006(17)
C6 0.025(2) 0.023(2) 0.023(2) -0.0018(19) -0.0025(17) 0.0037(19)
C7 0.022(2) 0.027(3) 0.031(2) 0.001(2) -0.0018(18) 0.0021(19)
C8 0.017(2) 0.032(3) 0.028(2) 0.007(2) -0.0063(17) 0.0029(18)
C9 0.026(2) 0.024(2) 0.022(2) 0.0046(18) -0.0040(17) -0.0007(18)
C10 0.023(2) 0.013(2) 0.0166(19) 0.0044(15) -0.0003(15) 0.0039(16)
C11 0.025(2) 0.0052(18) 0.027(2) 0.0015(16) -0.0009(17) 0.0000(15)
C12 0.025(2) 0.027(2) 0.018(2) 0.0016(18) 0.0015(16) 0.0024(18)
C13 0.0167(19) 0.022(2) 0.0184(19) 0.0011(16) 0.0011(15) -0.0011(16)
C14 0.020(2) 0.0108(19) 0.0188(19) -0.0019(15) -0.0047(15) -0.0008(15)
C15 0.023(2) 0.013(2) 0.0194(19) 0.0044(16) -0.0066(16) 0.0073(16)
C16 0.024(2) 0.012(2) 0.025(2) 0.0060(16) -0.0032(17) 0.0037(16)
C17 0.023(2) 0.021(2) 0.023(2) 0.0058(18) -0.0090(16) -0.0003(18)
C18 0.021(2) 0.018(2) 0.0179(19) -0.0045(16) -0.0068(15) 0.0008(17)
C19 0.023(2) 0.013(2) 0.034(2) 0.0011(18) -0.0111(18) -0.0002(17)
O4 0.0236(16) 0.0261(18) 0.0245(16) 0.0044(13) -0.0085(13) -0.0049(14)
O5 0.0298(19) 0.039(2) 0.0228(16) 0.0102(15) -0.0025(14) 0.0141(16)
O6 0.0160(15) 0.0293(19) 0.0282(16) 0.0003(14) -0.0056(12) 0.0012(13)
N3 0.0170(17) 0.0158(18) 0.0183(17) 0.0029(13) -0.0043(13) 0.0002(14)
N4 0.0198(17) 0.0103(16) 0.0164(16) 0.0004(13) -0.0049(13) 0.0022(13)
C21 0.022(2) 0.0057(18) 0.0218(19) 0.0024(14) -0.0070(15) -0.0021(14)
C22 0.022(2) 0.023(2) 0.0172(19) 0.0011(17) 0.0004(16) 0.0000(17)
C23 0.017(2) 0.024(2) 0.023(2) 0.0048(18) 0.0022(16) 0.0088(17)
C24 0.0171(19) 0.011(2) 0.021(2) 0.0005(15) -0.0064(15) 0.0037(15)
C25 0.022(2) 0.013(2) 0.0175(18) -0.0034(15) -0.0031(15) -0.0021(16)
C26 0.027(2) 0.014(2) 0.028(2) -0.0011(17) -0.0091(18) -0.0014(17)
C27 0.027(2) 0.023(2) 0.022(2) 0.0064(18) -0.0090(17) -0.0069(19)
C28 0.027(2) 0.015(2) 0.021(2) -0.0015(17) -0.0012(17) -0.0084(17)
C29 0.019(2) 0.012(2) 0.026(2) 0.0014(17) -0.0048(16) -0.0031(16)
C30 0.020(2) 0.0078(18) 0.022(2) -0.0045(15) -0.0063(16) -0.0004(15)
C31 0.0177(19) 0.0105(19) 0.023(2) 0.0039(15) -0.0072(15) -0.0019(15)
C32 0.025(2) 0.017(2) 0.022(2) -0.0026(17) -0.0098(17) -0.0010(17)
C33 0.0167(19) 0.014(2) 0.023(2) -0.0017(15) -0.0031(15) -0.0017(15)
C34 0.0167(19) 0.018(2) 0.0161(18) 0.0051(15) -0.0050(14) 0.0019(16)
C35 0.0177(19) 0.017(2) 0.0200(19) 0.0033(16) -0.0011(15) 0.0056(16)
C36 0.028(2) 0.011(2) 0.025(2) -0.0006(17) 0.0000(17) -0.0022(17)
C37 0.021(2) 0.011(2) 0.024(2) 0.0004(16) -0.0073(16) -0.0037(16)
C38 0.021(2) 0.017(2) 0.024(2) 0.0024(17) 0.0018(16) 0.0037(17)
C39 0.028(2) 0.022(2) 0.022(2) -0.0054(18) 0.0011(17) 0.0065(19)
O7 0.0351(19) 0.0237(18) 0.0290(18) 0.0023(15) -0.0016(14) 0.0025(15)

loop_
_atom_type_symbol
_atom_type_description
_atom_type_scat_dispersion_real
_atom_type_scat_dispersion_imag
_atom_type_scat_source
C C 0.0033 0.0016 'International Tables Vol C Tables 4.2.6.8 and 6.1.1.4'
H H 0.0000 0.0000 'International Tables Vol C Tables 4.2.6.8 and 6.1.1.4'
N N 0.0061 0.0033 'International Tables Vol C Tables 4.2.6.8 and 6.1.1.4'
O O 0.0106 0.0060 'International Tables Vol C Tables 4.2.6.8 and 6.1.1.4'

loop_
_geom_angle_atom_site_label_1
_geom_angle_atom_site_label_2
_geom_angle_atom_site_label_3
_geom_angle
C3 O2 H2 109.5
C2 N1 C17 122.6(4)
C2 N1 C1 113.8(4)
C17 N1 C1 120.3(4)
C11 N2 C10 117.8(3)
C11 N2 C1 125.5(4)
C10 N2 C1 106.4(3)
N1 C1 N2 108.1(3)
N1 C1 C14 110.0(3)
N2 C1 C14 112.1(3)
N1 C1 C4 99.5(3)
N2 C1 C4 104.4(3)
C14 C1 C4 121.5(3)
O1 C2 N1 124.6(4)
O1 C2 C3 126.2(4)
N1 C2 C3 109.2(4)
O2 C3 C2 114.4(4)
O2 C3 C4 112.7(4)
C2 C3 C4 103.0(4)
O2 C3 H3 108.8
C2 C3 H3 108.8
C4 C3 H3 108.8
C5 C4 C3 113.2(4)
C5 C4 C1 100.0(3)
C3 C4 C1 104.2(3)
C5 C4 H4 112.8
C3 C4 H4 112.8
C1 C4 H4 112.8
C10 C5 C6 119.5(4)
C10 C5 C4 111.6(4)
C6 C5 C4 128.9(4)
C5 C6 C7 119.3(4)
C5 C6 H6 120.3
C7 C6 H6 120.3
C6 C7 C8 119.8(5)
C6 C7 H7 120.1
C8 C7 H7 120.1
C9 C8 C7 121.0(4)
C9 C8 H8 119.5
C7 C8 H8 119.5
C10 C9 C8 117.1(5)
C10 C9 H9 121.4
C8 C9 H9 121.4
C5 C10 C9 123.1(4)
C5 C10 N2 109.8(4)
C9 C10 N2 127.0(4)
O3 C11 N2 120.5(4)
O3 C11 C12 120.4(4)
N2 C11 C12 119.1(4)
C11 C12 C13 113.6(4)
C11 C12 H12A 108.8
C13 C12 H12A 108.8
C11 C12 H12B 108.8
C13 C12 H12B 108.8
H12A C12 H12B 107.7
C12 C13 C14 111.0(4)
C12 C13 H13A 109.4
C14 C13 H13A 109.4
C12 C13 H13B 109.4
C14 C13 H13B 109.4
H13A C13 H13B 108.0
C13 C14 C1 108.2(3)
C13 C14 C18 109.9(4)
C1 C14 C18 110.1(3)
C13 C14 C15 109.9(4)
C1 C14 C15 108.0(3)
C18 C14 C15 110.7(3)
C16 C15 C14 114.7(4)
C16 C15 H15A 108.6
C14 C15 H15A 108.6
C16 C15 H15B 108.6
C14 C15 H15B 108.6
H15A C15 H15B 107.6
C17 C16 C15 108.7(3)
C17 C16 H16A 110.0
C15 C16 H16A 110.0
C17 C16 H16B 110.0
C15 C16 H16B 110.0
H16A C16 H16B 108.3
N1 C17 C16 108.1(4)
N1 C17 H17A 110.1
C16 C17 H17A 110.1
N1 C17 H17B 110.1
C16 C17 H17B 110.1
H17A C17 H17B 108.4
C19 C18 C14 114.8(4)
C19 C18 H18A 108.6
C14 C18 H18A 108.6
C19 C18 H18B 108.6
C14 C18 H18B 108.6
H18A C18 H18B 107.5
C18 C19 H19A 109.5
C18 C19 H19B 109.5
H19A C19 H19B 109.5
C18 C19 H19C 109.5
H19A C19 H19C 109.5
H19B C19 H19C 109.5
C23 O5 H5 109.5
C22 N3 C37 122.3(4)
C22 N3 C21 113.8(4)
C37 N3 C21 120.2(3)
C31 N4 C30 117.7(3)
C31 N4 C21 126.1(3)
C30 N4 C21 107.7(3)
N4 C21 N3 108.0(3)
N4 C21 C34 112.5(3)
N3 C21 C34 108.3(3)
N4 C21 C24 104.5(3)
N3 C21 C24 100.5(3)
C34 C21 C24 121.9(4)
O4 C22 N3 125.3(5)
O4 C22 C23 125.9(4)
N3 C22 C23 108.8(4)
O5 C23 C22 112.3(4)
O5 C23 C24 114.5(4)
C22 C23 C24 103.6(4)
O5 C23 H23 108.7
C22 C23 H23 108.7
C24 C23 H23 108.7
C25 C24 C23 113.2(3)
C25 C24 C21 100.6(3)
C23 C24 C21 104.1(3)
C25 C24 H24 112.7
C23 C24 H24 112.7
C21 C24 H24 112.7
C26 C25 C30 119.6(4)
C26 C25 C24 129.6(4)
C30 C25 C24 110.8(4)
C25 C26 C27 118.7(4)
C25 C26 H26 120.6
C27 C26 H26 120.6
C28 C27 C26 121.0(4)
C28 C27 H27 119.5
C26 C27 H27 119.5
C27 C28 C29 121.2(4)
C27 C28 H28 119.4
C29 C28 H28 119.4
C30 C29 C28 117.5(4)
C30 C29 H29 121.2
C28 C29 H29 121.2
C29 C30 C25 121.9(4)
C29 C30 N4 128.9(4)
C25 C30 N4 109.1(4)
O6 C31 N4 119.9(4)
O6 C31 C32 122.5(4)
N4 C31 C32 117.5(4)
C33 C32 C31 114.7(4)
C33 C32 H32A 108.6
C31 C32 H32A 108.6
C33 C32 H32B 108.6
C31 C32 H32B 108.6
H32A C32 H32B 107.6
C32 C33 C34 111.8(4)
C32 C33 H33A 109.3
C34 C33 H33A 109.3
C32 C33 H33B 109.3
C34 C33 H33B 109.3
H33A C33 H33B 107.9
C35 C34 C38 111.8(4)
C35 C34 C33 109.8(3)
C38 C34 C33 109.3(4)
C35 C34 C21 109.5(3)
C38 C34 C21 109.5(3)
C33 C34 C21 106.7(3)
C36 C35 C34 113.9(3)
C36 C35 H35A 108.8
C34 C35 H35A 108.8
C36 C35 H35B 108.8
C34 C35 H35B 108.8
H35A C35 H35B 107.7
C37 C36 C35 109.0(4)
C37 C36 H36A 109.9
C35 C36 H36A 109.9
C37 C36 H36B 109.9
C35 C36 H36B 109.9
H36A C36 H36B 108.3
N3 C37 C36 109.4(4)
N3 C37 H37A 109.8
C36 C37 H37A 109.8
N3 C37 H37B 109.8
C36 C37 H37B 109.8
H37A C37 H37B 108.2
C39 C38 C34 116.3(4)
C39 C38 H38A 108.2
C34 C38 H38A 108.2
C39 C38 H38B 108.2
C34 C38 H38B 108.2
H38A C38 H38B 107.4
C38 C39 H39A 109.5
C38 C39 H39B 109.5
H39A C39 H39B 109.5
C38 C39 H39C 109.5
H39A C39 H39C 109.5
H39B C39 H39C 109.5
H7A O7 H7B 100(2)

loop_
_geom_bond_atom_site_label_1
_geom_bond_atom_site_label_2
_geom_bond_distance
O1 C2 1.216(5)
O2 C3 1.409(5)
O2 H2 0.8400
O3 C11 1.227(6)
N1 C2 1.360(5)
N1 C17 1.465(6)
N1 C1 1.483(6)
N2 C11 1.375(6)
N2 C10 1.453(6)
N2 C1 1.489(5)
C1 C14 1.547(6)
C1 C4 1.590(6)
C2 C3 1.515(7)
C3 C4 1.531(6)
C3 H3 1.0000
C4 C5 1.527(6)
C4 H4 1.0000
C5 C10 1.378(6)
C5 C6 1.381(6)
C6 C7 1.390(7)
C6 H6 0.9500
C7 C8 1.409(7)
C7 H7 0.9500
C8 C9 1.386(7)
C8 H8 0.9500
C9 C10 1.380(6)
C9 H9 0.9500
C11 C12 1.516(6)
C12 C13 1.526(6)
C12 H12A 0.9900
C12 H12B 0.9900
C13 C14 1.531(6)
C13 H13A 0.9900
C13 H13B 0.9900
C14 C18 1.552(6)
C14 C15 1.552(6)
C15 C16 1.542(6)
C15 H15A 0.9900
C15 H15B 0.9900
C16 C17 1.535(6)
C16 H16A 0.9900
C16 H16B 0.9900
C17 H17A 0.9900
C17 H17B 0.9900
C18 C19 1.526(6)
C18 H18A 0.9900
C18 H18B 0.9900
C19 H19A 0.9800
C19 H19B 0.9800
C19 H19C 0.9800
O4 C22 1.224(6)
O5 C23 1.414(5)
O5 H5 0.8400
O6 C31 1.198(6)
N3 C22 1.350(6)
N3 C37 1.453(6)
N3 C21 1.497(5)
N4 C31 1.411(5)
N4 C30 1.429(5)
N4 C21 1.489(6)
C21 C34 1.563(6)
C21 C24 1.575(6)
C22 C23 1.533(7)
C23 C24 1.536(6)
C23 H23 1.0000
C24 C25 1.531(6)
C24 H24 1.0000
C25 C26 1.383(6)
C25 C30 1.410(6)
C26 C27 1.399(7)
C26 H26 0.9500
C27 C28 1.382(7)
C27 H27 0.9500
C28 C29 1.395(6)
C28 H28 0.9500
C29 C30 1.386(6)
C29 H29 0.9500
C31 C32 1.524(6)
C32 C33 1.523(6)
C32 H32A 0.9900
C32 H32B 0.9900
C33 C34 1.553(6)
C33 H33A 0.9900
C33 H33B 0.9900
C34 C35 1.539(6)
C34 C38 1.546(6)
C35 C36 1.534(6)
C35 H35A 0.9900
C35 H35B 0.9900
C36 C37 1.501(6)
C36 H36A 0.9900
C36 H36B 0.9900
C37 H37A 0.9900
C37 H37B 0.9900
C38 C39 1.519(6)
C38 H38A 0.9900
C38 H38B 0.9900
C39 H39A 0.9800
C39 H39B 0.9800
C39 H39C 0.9800
O7 H7A 1.01(2)
O7 H7B 0.994(19)

loop_
_geom_hbond_atom_site_label_D
_geom_hbond_atom_site_label_H
_geom_hbond_atom_site_label_A
_geom_hbond_distance_DH
_geom_hbond_distance_HA
_geom_hbond_distance_DA
_geom_hbond_angle_DHA
_geom_hbond_site_symmetry_A
O2 H2 O7 0.84 1.97 2.781(5) 162.0 2_656
O5 H5 O7 0.84 2.00 2.760(5) 151.0 .
O7 H7A O4 1.01(2) 2.27(5) 2.813(5) 112(4) 2_656
O7 H7B O2 0.994(19) 2.20(6) 2.781(5) 116(4) 2_646

loop_
_geom_torsion_atom_site_label_1
_geom_torsion_atom_site_label_2
_geom_torsion_atom_site_label_3
_geom_torsion_atom_site_label_4
_geom_torsion
C2 N1 C1 N2 -131.8(4)
C17 N1 C1 N2 68.3(5)
C2 N1 C1 C14 105.5(4)
C17 N1 C1 C14 -54.4(5)
C2 N1 C1 C4 -23.2(4)
C17 N1 C1 C4 176.9(3)
C11 N2 C1 N1 -138.6(4)
C10 N2 C1 N1 77.6(4)
C11 N2 C1 C14 -17.2(6)
C10 N2 C1 C14 -161.0(3)
C11 N2 C1 C4 116.1(4)
C10 N2 C1 C4 -27.6(4)
C17 N1 C2 O1 -14.7(7)
C1 N1 C2 O1 -174.1(4)
C17 N1 C2 C3 165.1(4)
C1 N1 C2 C3 5.7(5)
O1 C2 C3 O2 -42.1(6)
N1 C2 C3 O2 138.1(4)
O1 C2 C3 C4 -164.8(4)
N1 C2 C3 C4 15.4(5)
O2 C3 C4 C5 -44.9(5)
C2 C3 C4 C5 79.0(4)
O2 C3 C4 C1 -152.5(4)
C2 C3 C4 C1 -28.7(4)
N1 C1 C4 C5 -86.3(4)
N2 C1 C4 C5 25.3(4)
C14 C1 C4 C5 153.1(4)
N1 C1 C4 C3 30.9(4)
N2 C1 C4 C3 142.5(3)
C14 C1 C4 C3 -89.6(4)
C3 C4 C5 C10 -125.3(4)
C1 C4 C5 C10 -15.1(5)
C3 C4 C5 C6 55.8(6)
C1 C4 C5 C6 166.0(5)
C10 C5 C6 C7 0.9(7)
C4 C5 C6 C7 179.8(5)
C5 C6 C7 C8 1.5(7)
C6 C7 C8 C9 -2.7(8)
C7 C8 C9 C10 1.4(7)
C6 C5 C10 C9 -2.4(7)
C4 C5 C10 C9 178.6(4)
C6 C5 C10 N2 177.6(4)
C4 C5 C10 N2 -1.4(5)
C8 C9 C10 C5 1.2(7)
C8 C9 C10 N2 -178.8(4)
C11 N2 C10 C5 -128.1(4)
C1 N2 C10 C5 18.9(5)
C11 N2 C10 C9 51.8(6)
C1 N2 C10 C9 -161.1(4)
C10 N2 C11 O3 -37.5(6)
C1 N2 C11 O3 -177.6(4)
C10 N2 C11 C12 140.3(4)
C1 N2 C11 C12 0.2(6)
O3 C11 C12 C13 162.7(4)
N2 C11 C12 C13 -15.1(6)
C11 C12 C13 C14 47.1(5)
C12 C13 C14 C1 -63.3(5)
C12 C13 C14 C18 176.5(4)
C12 C13 C14 C15 54.4(5)
N1 C1 C14 C13 167.5(3)
N2 C1 C14 C13 47.2(5)
C4 C1 C14 C13 -77.1(5)
N1 C1 C14 C18 -72.4(4)
N2 C1 C14 C18 167.3(4)
C4 C1 C14 C18 43.0(5)
N1 C1 C14 C15 48.6(4)
N2 C1 C14 C15 -71.7(4)
C4 C1 C14 C15 163.9(4)
C13 C14 C15 C16 -173.1(3)
C1 C14 C15 C16 -55.2(4)
C18 C14 C15 C16 65.3(5)
C14 C15 C16 C17 58.3(5)
C2 N1 C17 C16 -101.8(5)
C1 N1 C17 C16 56.3(5)
C15 C16 C17 N1 -53.5(5)
C13 C14 C18 C19 -69.8(5)
C1 C14 C18 C19 171.2(4)
C15 C14 C18 C19 51.9(5)
C31 N4 C21 N3 -134.2(4)
C30 N4 C21 N3 79.0(4)
C31 N4 C21 C34 -14.8(5)
C30 N4 C21 C34 -161.6(3)
C31 N4 C21 C24 119.4(4)
C30 N4 C21 C24 -27.4(4)
C22 N3 C21 N4 -131.6(4)
C37 N3 C21 N4 69.7(5)
C22 N3 C21 C34 106.4(4)
C37 N3 C21 C34 -52.4(5)
C22 N3 C21 C24 -22.4(5)
C37 N3 C21 C24 178.8(4)
C37 N3 C22 O4 -14.8(7)
C21 N3 C22 O4 -173.1(4)
C37 N3 C22 C23 163.9(4)
C21 N3 C22 C23 5.7(5)
O4 C22 C23 O5 -42.8(6)
N3 C22 C23 O5 138.5(4)
O4 C22 C23 C24 -166.9(4)
N3 C22 C23 C24 14.3(5)
O5 C23 C24 C25 -41.5(5)
C22 C23 C24 C25 81.1(4)
O5 C23 C24 C21 -149.8(4)
C22 C23 C24 C21 -27.2(4)
N4 C21 C24 C25 23.9(4)
N3 C21 C24 C25 -87.9(4)
C34 C21 C24 C25 152.7(4)
N4 C21 C24 C23 141.4(3)
N3 C21 C24 C23 29.5(4)
C34 C21 C24 C23 -89.9(4)
C23 C24 C25 C26 56.7(6)
C21 C24 C25 C26 167.2(4)
C23 C24 C25 C30 -123.9(4)
C21 C24 C25 C30 -13.4(4)
C30 C25 C26 C27 -0.2(6)
C24 C25 C26 C27 179.1(4)
C25 C26 C27 C28 0.6(7)
C26 C27 C28 C29 -1.0(7)
C27 C28 C29 C30 0.9(6)
C28 C29 C30 C25 -0.5(6)
C28 C29 C30 N4 -176.1(4)
C26 C25 C30 C29 0.2(6)
C24 C25 C30 C29 -179.3(4)
C26 C25 C30 N4 176.5(4)
C24 C25 C30 N4 -2.9(5)
C31 N4 C30 C29 45.5(6)
C21 N4 C30 C29 -164.5(4)
C31 N4 C30 C25 -130.5(4)
C21 N4 C30 C25 19.5(4)
C30 N4 C31 O6 -37.7(6)
C21 N4 C31 O6 178.4(4)
C30 N4 C31 C32 138.6(4)
C21 N4 C31 C32 -5.3(6)
O6 C31 C32 C33 165.8(4)
N4 C31 C32 C33 -10.4(6)
C31 C32 C33 C34 45.9(5)
C32 C33 C34 C35 54.7(5)
C32 C33 C34 C38 177.7(4)
C32 C33 C34 C21 -63.9(4)
N4 C21 C34 C35 -71.6(4)
N3 C21 C34 C35 47.7(4)
C24 C21 C34 C35 163.2(4)
N4 C21 C34 C38 165.4(3)
N3 C21 C34 C38 -75.3(4)
C24 C21 C34 C38 40.2(5)
N4 C21 C34 C33 47.2(4)
N3 C21 C34 C33 166.5(3)
C24 C21 C34 C33 -77.9(5)
C38 C34 C35 C36 66.6(5)
C33 C34 C35 C36 -171.9(4)
C21 C34 C35 C36 -55.0(5)
C34 C35 C36 C37 58.2(5)
C22 N3 C37 C36 -100.6(5)
C21 N3 C37 C36 56.3(5)
C35 C36 C37 N3 -54.3(5)
C35 C34 C38 C39 59.5(5)
C33 C34 C38 C39 -62.4(5)
C21 C34 C38 C39 -178.9(4)

loop_
_platon_squeeze_void_nr
_platon_squeeze_void_average_x
_platon_squeeze_void_average_y
_platon_squeeze_void_average_z
_platon_squeeze_void_volume
_platon_squeeze_void_count_electrons
_platon_squeeze_void_content
1 0.000 -0.038 0.000 335 128 ' '

loop_
_publcif_info_datablock.id
_publcif_info_datablock.publ_exptl
_publcif_info_datablock.publ_geom
_publcif_info_datablock.structure
{e013d9c1-8bbe-4b02-b739-4f7f60ff602a} y y y

loop_
_publcif_info_exptl_table_extra_item
sin_theta_over_lambda_max

loop_
_publcif_info_tables.block_id
_publcif_info_tables.reference_item
{e013d9c1-8bbe-4b02-b739-4f7f60ff602a} '_publcif_info_datablock.publ_exptl'
{e013d9c1-8bbe-4b02-b739-4f7f60ff602a} '_geom_hbond_atom_site_label_D'
